data_7021940
loop_
_publ_author_name
'Stokes, Francesca A.'
'Vincent, Mark A.'
'Hillier, Ian H.'
'Ronson, Tanya K.'
'Steiner, Alexander'
'Wheatley, Andrew E. H.'
'Wood, Paul T.'
'Wright, Dominic S.'

_publ_section_title
;
 Reactions of Cp2M (M = Ni, V) with dilithium diamido-aryl reagents;
 retention and oxidation of the transition metal ions.
;
_journal_issue 38
_journal_name_full 'Dalton transactions (Cambridge, England : 2003)'
_journal_page_first 13923
_journal_page_last 13930
_journal_paper_doi 10.1039/c3dt51632f
_journal_volume 42
_journal_year 2013
_chemical_formula_moiety
; 
 'C36 H36 N12 Ni6, C40 H41 Li N12 O Ni6 2-,
  2(C16 H32 Li O4 1+), 5(C4 H8 O)'
;
_chemical_formula_sum 'C128 H181 Li3 N24 Ni12 O14'
_chemical_formula_weight 3005.31
_chemical_name_systematic
; 
 ? 
;
_space_group_IT_number 4
_symmetry_cell_setting monoclinic
_symmetry_space_group_name_Hall 'P 2yb'
_symmetry_space_group_name_H-M 'P 1 21 1'
_atom_sites_solution_primary direct
_atom_sites_solution_secondary difmap
_audit_creation_method SHELXL-97
_cell_angle_alpha 90.00
_cell_angle_beta 95.948(3)
_cell_angle_gamma 90.00
_cell_formula_units_Z 1
_cell_length_a 13.2275(3)
_cell_length_b 17.0537(7)
_cell_length_c 16.5692(6)
_cell_volume 3717.5(2)
_computing_structure_refinement 'SHELXL-97 (Sheldrick, 2008)'
_computing_structure_solution 'SHELXS-97 (Sheldrick, 2008)'
_diffrn_ambient_temperature 100(2)
_diffrn_measured_fraction_theta_full 0.923
_diffrn_measured_fraction_theta_max 0.923
_diffrn_measurement_device_type 'Beamline I19, Diamond Light Source'
_diffrn_measurement_method /w-scans
_diffrn_radiation_type synchrotron
_diffrn_radiation_wavelength 0.68890
_diffrn_reflns_av_R_equivalents 0.1137
_diffrn_reflns_av_sigmaI/netI 0.1202
_diffrn_reflns_limit_h_max 14
_diffrn_reflns_limit_h_min -14
_diffrn_reflns_limit_k_max 18
_diffrn_reflns_limit_k_min -18
_diffrn_reflns_limit_l_max 18
_diffrn_reflns_limit_l_min -18
_diffrn_reflns_number 27906
_diffrn_reflns_theta_full 22.75
_diffrn_reflns_theta_max 22.75
_diffrn_reflns_theta_min 2.61
_exptl_absorpt_coefficient_mu 1.543
_exptl_absorpt_correction_T_max 0.990
_exptl_absorpt_correction_T_min 0.713
_exptl_absorpt_correction_type multi-scan
_exptl_absorpt_process_details
;
multi-scan from symmetry-related measurements 
 Sortav (Blessing 1995)
;
_exptl_crystal_colour purple
_exptl_crystal_density_diffrn 1.342
_exptl_crystal_density_method 'not measured'
_exptl_crystal_description prism
_exptl_crystal_F_000 1574
_exptl_crystal_size_max 0.12
_exptl_crystal_size_mid 0.11
_exptl_crystal_size_min 0.10
_refine_diff_density_max 1.001
_refine_diff_density_min -0.824
_refine_diff_density_rms 0.187
_refine_ls_abs_structure_details 'Flack H D (1983), Acta Cryst. A39, 876-881'
_refine_ls_abs_structure_Flack 0.46(8)
_refine_ls_extinction_method none
_refine_ls_goodness_of_fit_ref 1.016
_refine_ls_matrix_type full
_refine_ls_number_parameters 396
_refine_ls_number_reflns 10066
_refine_ls_number_restraints 1070
_refine_ls_restrained_S_all 1.029
_refine_ls_R_factor_all 0.2344
_refine_ls_R_factor_gt 0.1384
_refine_ls_shift/su_max 0.000
_refine_ls_shift/su_mean 0.000
_refine_ls_structure_factor_coef Fsqd
_refine_ls_weighting_details 'calc w=1/[\s^2^(Fo^2^)+(0.1000P)^2^+50.0000P] where P=(Fo^2^+2Fc^2^)/3'
_refine_ls_weighting_scheme calc
_refine_ls_wR_factor_gt 0.3256
_refine_ls_wR_factor_ref 0.3662
_reflns_number_gt 4604
_reflns_number_total 10066
_reflns_threshold_expression >2sigma(I)
_cod_data_source_file c3dt51632f.txt
_cod_data_source_block p21
_cod_original_sg_symbol_H-M P2(1)
_cod_database_code 7021940

loop_
_symmetry_equiv_pos_as_xyz
'x, y, z'
'-x, y+1/2, -z'

loop_
_atom_site_label
_atom_site_type_symbol
_atom_site_fract_x
_atom_site_fract_y
_atom_site_fract_z
_atom_site_U_iso_or_equiv
_atom_site_adp_type
_atom_site_occupancy
_atom_site_symmetry_multiplicity
_atom_site_calc_flag
_atom_site_refinement_flags
Ni1 Ni 0.76388(17) 0.0932(4) 0.12874(14) 0.0887(9) Uani 1 1 d .
Ni2 Ni 0.70468(17) 0.0907(4) 0.36140(14) 0.0976(10) Uani 1 1 d .
Ni3 Ni 0.8353(2) 0.1750(3) 0.2702(2) 0.0891(13) Uani 1 1 d .
Ni4 Ni 0.8377(3) 0.0100(3) 0.2687(3) 0.0962(14) Uani 1 1 d .
Ni5 Ni 0.6306(3) 0.1701(4) 0.2192(3) 0.1233(17) Uani 1 1 d .
Ni6 Ni 0.6332(6) 0.0184(4) 0.2210(4) 0.177(3) Uani 1 1 d .
N11 N 0.8647(13) 0.1662(8) 0.1566(10) 0.065(5) Uiso 1 1 d DU
C11 C 0.8405(19) 0.2397(10) 0.1227(13) 0.090(8) Uiso 1 1 d DU
C12 C 0.881(2) 0.2682(12) 0.0516(14) 0.097(9) Uiso 1 1 d DU
C13 C 0.854(2) 0.3466(12) 0.0240(14) 0.101(8) Uiso 1 1 d DU
C14 C 0.793(3) 0.3905(15) 0.0701(18) 0.149(12) Uiso 1 1 d DU
C15 C 0.757(3) 0.3650(13) 0.1458(17) 0.126(11) Uiso 1 1 d DU
C16 C 0.779(2) 0.2868(12) 0.1695(16) 0.116(10) Uiso 1 1 d DU
N12 N 0.7403(14) 0.2495(11) 0.2352(11) 0.078(6) Uiso 1 1 d DU
N21 N 0.8637(17) 0.0060(10) 0.1567(13) 0.087(7) Uiso 1 1 d DU
C21 C 0.851(2) -0.0694(11) 0.1290(14) 0.097(9) Uiso 1 1 d DU
C22 C 0.892(2) -0.0994(14) 0.0599(16) 0.118(11) Uiso 1 1 d DU
C23 C 0.880(3) -0.1821(15) 0.045(2) 0.150(13) Uiso 1 1 d DU
C24 C 0.811(3) -0.2283(15) 0.082(2) 0.168(15) Uiso 1 1 d DU
C25 C 0.759(3) -0.1961(15) 0.146(2) 0.173(16) Uiso 1 1 d DU
C26 C 0.782(2) -0.1164(13) 0.1679(16) 0.120(10) Uiso 1 1 d DU
N22 N 0.7543(17) -0.0871(13) 0.2404(12) 0.110(9) Uiso 1 1 d DU
N31 N 0.6672(13) 0.0025(10) 0.1003(11) 0.082(6) Uiso 1 1 d DU
C31 C 0.5915(16) 0.0399(10) 0.0506(15) 0.098(8) Uiso 1 1 d DU
C32 C 0.514(2) -0.0054(12) 0.005(2) 0.140(12) Uiso 1 1 d DU
C33 C 0.4368(19) 0.0441(15) -0.0366(19) 0.135(11) Uiso 1 1 d DU
C34 C 0.4460(14) 0.1243(12) -0.0478(12) 0.078(7) Uiso 1 1 d DU
C35 C 0.5136(15) 0.1697(11) 0.0063(13) 0.086(7) Uiso 1 1 d DU
C36 C 0.5849(12) 0.1213(9) 0.0546(11) 0.065(6) Uiso 1 1 d DU
N32 N 0.6605(11) 0.1564(9) 0.1048(9) 0.061(5) Uiso 1 1 d DU
N41 N 0.9318(10) 0.0868(14) 0.2962(7) 0.079(4) Uiso 1 1 d DU
C41 C 0.9605(11) 0.0964(15) 0.3773(8) 0.079(5) Uiso 1 1 d DU
C42 C 1.0556(14) 0.0677(15) 0.4112(11) 0.114(9) Uiso 1 1 d DU
C43 C 1.0761(15) 0.0779(16) 0.4973(11) 0.104(7) Uiso 1 1 d DU
C44 C 1.0139(17) 0.1268(15) 0.5372(12) 0.123(9) Uiso 1 1 d DU
C45 C 0.9160(17) 0.1561(16) 0.5032(11) 0.119(9) Uiso 1 1 d DU
C46 C 0.8911(13) 0.1367(13) 0.4200(10) 0.089(7) Uiso 1 1 d DU
N42 N 0.8036(11) 0.1669(11) 0.3764(10) 0.073(5) Uiso 1 1 d DU
N51 N 0.5194(9) 0.0946(14) 0.2096(7) 0.073(4) Uiso 1 1 d DU
C51 C 0.4596(11) 0.1058(13) 0.2732(9) 0.080(6) Uiso 1 1 d DU
C52 C 0.3605(12) 0.0734(13) 0.2730(10) 0.089(7) Uiso 1 1 d DU
C53 C 0.3044(13) 0.0865(19) 0.3410(12) 0.106(7) Uiso 1 1 d DU
C54 C 0.3497(16) 0.1300(16) 0.4037(14) 0.126(10) Uiso 1 1 d DU
C55 C 0.4531(15) 0.1576(15) 0.4091(12) 0.111(8) Uiso 1 1 d DU
C56 C 0.5092(11) 0.1405(12) 0.3434(10) 0.077(6) Uiso 1 1 d DU
N52 N 0.6090(11) 0.1647(11) 0.3384(10) 0.074(5) Uiso 1 1 d DU
N61 N 0.8027(13) -0.0068(11) 0.3887(13) 0.092(7) Uiso 1 1 d DU
C61 C 0.7470(14) -0.0733(12) 0.4077(17) 0.119(9) Uiso 1 1 d DU
C62 C 0.7936(19) -0.1392(16) 0.450(2) 0.160(12) Uiso 1 1 d DU
C63 C 0.730(2) -0.200(2) 0.477(3) 0.228(18) Uiso 1 1 d DU
C64 C 0.628(2) -0.2015(15) 0.445(2) 0.173(14) Uiso 1 1 d DU
C65 C 0.5790(18) -0.1341(15) 0.406(2) 0.146(11) Uiso 1 1 d DU
C66 C 0.6418(13) -0.0708(11) 0.3862(15) 0.101(8) Uiso 1 1 d DU
N62 N 0.6068(13) -0.0061(11) 0.3411(12) 0.090(7) Uiso 1 1 d DU
Li1 Li 0.244(6) -0.269(5) 0.245(4) 0.17(2) Uiso 1 1 d .
O1 O 0.085(3) -0.165(2) 0.2280(19) 0.276(16) Uiso 1 1 d DU
C110 C 0.055(4) -0.1056(17) 0.282(3) 0.27(2) Uiso 1 1 d DU
C120 C 0.025(3) -0.150(3) 0.351(2) 0.185(15) Uiso 1 1 d DU
C130 C 0.003(3) -0.222(3) 0.317(3) 0.252(19) Uiso 1 1 d DU
C140 C 0.100(3) -0.2334(18) 0.280(2) 0.171(14) Uiso 1 1 d DU
O2 O 0.333(2) -0.1971(16) 0.218(2) 0.202(11) Uiso 1 1 d DU
C210 C 0.352(3) -0.171(3) 0.1395(19) 0.207(17) Uiso 1 1 d DU
C220 C 0.413(4) -0.099(2) 0.149(3) 0.232(19) Uiso 1 1 d DU
C230 C 0.473(3) -0.115(3) 0.219(3) 0.25(2) Uiso 1 1 d DU
C240 C 0.392(4) -0.141(3) 0.267(2) 0.28(2) Uiso 1 1 d DU
O3 O 0.209(2) -0.3355(16) 0.1674(16) 0.186(10) Uiso 1 1 d DU
C310 C 0.234(3) -0.357(3) 0.089(2) 0.207(16) Uiso 1 1 d DU
C320 C 0.167(5) -0.425(3) 0.070(3) 0.37(3) Uiso 1 1 d DU
C330 C 0.077(4) -0.392(4) 0.082(3) 0.31(2) Uiso 1 1 d DU
C340 C 0.102(3) -0.349(4) 0.157(3) 0.31(2) Uiso 1 1 d DU
O4 O 0.286(2) -0.342(2) 0.330(2) 0.235(13) Uiso 1 1 d DU
C410 C 0.309(5) -0.310(3) 0.411(3) 0.33(2) Uiso 1 1 d DU
C420 C 0.395(4) -0.361(5) 0.439(3) 0.34(3) Uiso 1 1 d DU
C430 C 0.366(5) -0.433(3) 0.413(4) 0.31(2) Uiso 1 1 d DU
C440 C 0.273(4) -0.421(2) 0.358(3) 0.31(2) Uiso 1 1 d DU
O5 O 1.0848(16) 0.0881(19) 0.1448(14) 0.185(8) Uiso 1 1 d DU
C510 C 1.137(3) 0.1622(18) 0.146(2) 0.173(13) Uiso 1 1 d DU
C520 C 1.227(2) 0.154(2) 0.103(2) 0.160(12) Uiso 1 1 d DU
C530 C 1.214(2) 0.088(3) 0.0591(19) 0.185(12) Uiso 1 1 d DU
C540 C 1.113(3) 0.060(2) 0.068(2) 0.27(2) Uiso 1 1 d DU
O6 O 0.510(3) 0.2895(19) 0.182(2) 0.233(14) Uiso 1 1 d DU
C610 C 0.534(3) 0.369(3) 0.207(3) 0.28(2) Uiso 1 1 d DU
C620 C 0.439(4) 0.413(2) 0.189(3) 0.225(19) Uiso 1 1 d DU
C630 C 0.389(3) 0.373(3) 0.127(4) 0.28(2) Uiso 1 1 d DU
C640 C 0.463(4) 0.316(3) 0.103(2) 0.30(2) Uiso 1 1 d DU
O7 O 0.643(5) 0.303(4) 0.421(6) 0.53(3) Uiso 1 1 d DU
C710 C 0.635(7) 0.376(6) 0.462(5) 0.50(4) Uiso 1 1 d DU
C720 C 0.738(9) 0.409(4) 0.464(6) 0.45(4) Uiso 1 1 d DU
C730 C 0.771(5) 0.386(6) 0.393(8) 0.44(4) Uiso 1 1 d DU
C740 C 0.690(9) 0.336(6) 0.354(3) 0.53(4) Uiso 1 1 d DU
Li2 Li 0.9582(14) 0.0858(13) 0.1869(11) 0.12(10) Uiso 0.13 1 d PD

loop_
_atom_site_aniso_label
_atom_site_aniso_U_11
_atom_site_aniso_U_22
_atom_site_aniso_U_33
_atom_site_aniso_U_23
_atom_site_aniso_U_13
_atom_site_aniso_U_12
Ni1 0.0613(14) 0.141(2) 0.0649(14) 0.006(3) 0.0136(11) 0.000(3)
Ni2 0.0577(14) 0.171(3) 0.0651(15) -0.004(3) 0.0121(11) -0.017(3)
Ni3 0.050(2) 0.148(4) 0.070(3) 0.001(3) 0.0084(18) 0.002(2)
Ni4 0.061(2) 0.145(4) 0.084(3) -0.014(3) 0.017(2) -0.004(2)
Ni5 0.070(2) 0.196(5) 0.104(3) 0.017(4) 0.011(2) -0.020(3)
Ni6 0.174(6) 0.195(6) 0.162(6) 0.003(5) 0.026(5) -0.045(5)

loop_
_atom_type_symbol
_atom_type_description
_atom_type_scat_dispersion_real
_atom_type_scat_dispersion_imag
_atom_type_scat_source
C C 0.0033 0.0016 'International Tables Vol C Tables 4.2.6.8 and 6.1.1.4'
H H 0.0000 0.0000 'International Tables Vol C Tables 4.2.6.8 and 6.1.1.4'
Li Li -0.0003 0.0001 'International Tables Vol C Tables 4.2.6.8 and 6.1.1.4'
N N 0.0061 0.0033 'International Tables Vol C Tables 4.2.6.8 and 6.1.1.4'
O O 0.0106 0.0060 'International Tables Vol C Tables 4.2.6.8 and 6.1.1.4'
Ni Ni 0.3393 1.1124 'International Tables Vol C Tables 4.2.6.8 and 6.1.1.4'

loop_
_geom_angle_atom_site_label_1
_geom_angle_atom_site_label_2
_geom_angle_atom_site_label_3
_geom_angle
N32 Ni1 N11 99.7(7)
N32 Ni1 N21 170.0(7)
N11 Ni1 N21 90.0(6)
N32 Ni1 N31 87.6(6)
N11 Ni1 N31 172.7(7)
N21 Ni1 N31 82.7(7)
N32 Ni1 Li2 144.5(7)
N11 Ni1 Li2 45.1(4)
N21 Ni1 Li2 45.0(4)
N31 Ni1 Li2 127.7(7)
N32 Ni1 Ni6 83.7(6)
N11 Ni1 Ni6 131.0(5)
N21 Ni1 Ni6 88.0(6)
N31 Ni1 Ni6 49.9(6)
Li2 Ni1 Ni6 114.8(5)
N32 Ni1 Ni5 45.9(5)
N11 Ni1 Ni5 91.7(5)
N21 Ni1 Ni5 131.9(6)
N31 Ni1 Ni5 93.8(5)
Li2 Ni1 Ni5 118.3(4)
Ni6 Ni1 Ni5 56.12(15)
N32 Ni1 Ni4 134.0(5)
N11 Ni1 Ni4 87.4(5)
N21 Ni1 Ni4 43.2(6)
N31 Ni1 Ni4 87.9(5)
Li2 Ni1 Ni4 55.6(4)
Ni6 Ni1 Ni4 59.3(2)
Ni5 Ni1 Ni4 88.78(14)
N32 Ni1 Ni3 94.0(5)
N11 Ni1 Ni3 44.3(5)
N21 Ni1 Ni3 91.1(6)
N31 Ni1 Ni3 136.2(6)
Li2 Ni1 Ni3 59.4(4)
Ni6 Ni1 Ni3 86.70(18)
Ni5 Ni1 Ni3 59.25(14)
Ni4 Ni1 Ni3 60.20(10)
N52 Ni2 N42 90.5(7)
N52 Ni2 N62 96.2(6)
N42 Ni2 N62 172.7(7)
N52 Ni2 N61 172.9(7)
N42 Ni2 N61 96.6(6)
N62 Ni2 N61 76.8(7)
N52 Ni2 Ni6 87.8(5)
N42 Ni2 Ni6 128.0(5)
N62 Ni2 Ni6 49.7(6)
N61 Ni2 Ni6 88.7(6)
N52 Ni2 Ni5 46.1(5)
N42 Ni2 Ni5 87.4(5)
N62 Ni2 Ni5 95.1(5)
N61 Ni2 Ni5 135.1(6)
Ni6 Ni2 Ni5 55.87(15)
N52 Ni2 Ni3 89.1(5)
N42 Ni2 Ni3 40.8(5)
N62 Ni2 Ni3 136.0(6)
N61 Ni2 Ni3 96.9(5)
Ni6 Ni2 Ni3 87.15(17)
Ni5 Ni2 Ni3 58.76(14)
N52 Ni2 Ni4 133.9(5)
N42 Ni2 Ni4 86.7(5)
N62 Ni2 Ni4 86.5(6)
N61 Ni2 Ni4 48.1(6)
Ni6 Ni2 Ni4 59.5(2)
Ni5 Ni2 Ni4 87.79(15)
Ni3 Ni2 Ni4 60.12(10)
N12 Ni3 N42 97.9(7)
N12 Ni3 N11 87.0(7)
N42 Ni3 N11 171.2(8)
N12 Ni3 N41 173.0(8)
N42 Ni3 N41 86.6(6)
N11 Ni3 N41 87.8(6)
N12 Ni3 Li2 130.9(7)
N42 Ni3 Li2 130.4(6)
N11 Ni3 Li2 43.9(4)
N41 Ni3 Li2 43.9(4)
N12 Ni3 Ni5 46.0(6)
N42 Ni3 Ni5 88.7(5)
N11 Ni3 Ni5 89.4(6)
N41 Ni3 Ni5 129.2(6)
Li2 Ni3 Ni5 116.7(4)
N12 Ni3 Ni2 94.9(5)
N42 Ni3 Ni2 40.5(6)
N11 Ni3 Ni2 132.0(5)
N41 Ni3 Ni2 85.0(5)
Li2 Ni3 Ni2 115.0(5)
Ni5 Ni3 Ni2 60.59(14)
N12 Ni3 Ni1 85.4(6)
N42 Ni3 Ni1 131.7(6)
N11 Ni3 Ni1 41.0(5)
N41 Ni3 Ni1 87.6(5)
Li2 Ni3 Ni1 57.5(4)
Ni5 Ni3 Ni1 59.55(15)
Ni2 Ni3 Ni1 91.26(16)
N12 Ni3 Ni4 134.1(7)
N42 Ni3 Ni4 86.5(6)
N11 Ni3 Ni4 84.9(5)
N41 Ni3 Ni4 40.4(6)
Li2 Ni3 Ni4 54.9(5)
Ni5 Ni3 Ni4 88.8(2)
Ni2 Ni3 Ni4 60.05(17)
Ni1 Ni3 Ni4 59.89(17)
N41 Ni4 N21 94.7(7)
N41 Ni4 N22 170.3(9)
N21 Ni4 N22 84.0(7)
N41 Ni4 N61 94.2(6)
N21 Ni4 N61 169.8(7)
N22 Ni4 N61 86.5(7)
N41 Ni4 Li2 47.4(5)
N21 Ni4 Li2 47.2(5)
N22 Ni4 Li2 130.5(7)
N61 Ni4 Li2 141.4(7)
N41 Ni4 Ni6 131.2(6)
N21 Ni4 Ni6 89.6(7)
N22 Ni4 Ni6 58.5(7)
N61 Ni4 Ni6 88.4(5)
Li2 Ni4 Ni6 118.2(5)
N41 Ni4 Ni1 90.8(6)
N21 Ni4 Ni1 45.7(7)
N22 Ni4 Ni1 95.0(7)
N61 Ni4 Ni1 139.2(5)
Li2 Ni4 Ni1 59.2(4)
Ni6 Ni4 Ni1 59.11(18)
N41 Ni4 Ni2 87.8(5)
N21 Ni4 Ni2 136.8(7)
N22 Ni4 Ni2 99.8(6)
N61 Ni4 Ni2 48.7(5)
Li2 Ni4 Ni2 120.2(5)
Ni6 Ni4 Ni2 58.49(18)
Ni1 Ni4 Ni2 91.15(16)
N41 Ni4 Ni3 44.8(6)
N21 Ni4 Ni3 92.7(5)
N22 Ni4 Ni3 144.7(7)
N61 Ni4 Ni3 97.1(6)
Li2 Ni4 Ni3 60.4(5)
Ni6 Ni4 Ni3 86.5(2)
Ni1 Ni4 Ni3 59.92(17)
Ni2 Ni4 Ni3 59.83(17)
N51 Ni5 N12 176.4(7)
N51 Ni5 N32 93.9(6)
N12 Ni5 N32 89.5(6)
N51 Ni5 N52 82.4(6)
N12 Ni5 N52 94.4(7)
N32 Ni5 N52 170.0(7)
N51 Ni5 Ni6 49.4(6)
N12 Ni5 Ni6 132.2(6)
N32 Ni5 Ni6 83.7(5)
N52 Ni5 Ni6 86.9(6)
N51 Ni5 Ni3 139.1(6)
N12 Ni5 Ni3 41.8(5)
N32 Ni5 Ni3 90.5(4)
N52 Ni5 Ni3 86.3(4)
Ni6 Ni5 Ni3 90.9(3)
N51 Ni5 Ni1 99.2(5)
N12 Ni5 Ni1 84.1(5)
N32 Ni5 Ni1 39.3(4)
N52 Ni5 Ni1 132.0(6)
Ni6 Ni5 Ni1 61.5(2)
Ni3 Ni5 Ni1 61.19(14)
N51 Ni5 Ni2 86.8(5)
N12 Ni5 Ni2 91.7(5)
N32 Ni5 Ni2 131.1(5)
N52 Ni5 Ni2 39.8(5)
Ni6 Ni5 Ni2 60.3(2)
Ni3 Ni5 Ni2 60.65(14)
Ni1 Ni5 Ni2 92.25(18)
N51 Ni6 N62 91.2(7)
N51 Ni6 N31 103.2(6)
N62 Ni6 N31 161.0(8)
N51 Ni6 N22 171.9(8)
N62 Ni6 N22 84.2(7)
N31 Ni6 N22 80.0(6)
N51 Ni6 Ni5 48.3(6)
N62 Ni6 Ni5 101.9(6)
N31 Ni6 Ni5 97.0(5)
N22 Ni6 Ni5 139.2(6)
N51 Ni6 Ni2 88.7(5)
N62 Ni6 Ni2 49.8(6)
N31 Ni6 Ni2 141.3(6)
N22 Ni6 Ni2 93.3(6)
Ni5 Ni6 Ni2 63.8(2)
N51 Ni6 Ni1 99.1(6)
N62 Ni6 Ni1 143.0(6)
N31 Ni6 Ni1 47.4(5)
N22 Ni6 Ni1 88.5(5)
Ni5 Ni6 Ni1 62.4(2)
Ni2 Ni6 Ni1 94.8(2)
N51 Ni6 Ni4 141.1(6)
N62 Ni6 Ni4 88.4(5)
N31 Ni6 Ni4 88.1(5)
N22 Ni6 Ni4 45.6(5)
Ni5 Ni6 Ni4 93.9(3)
Ni2 Ni6 Ni4 62.05(19)
Ni1 Ni6 Ni4 61.61(19)
C11 N11 Ni1 112.0(16)
C11 N11 Li2 151.5(17)
Ni1 N11 Li2 90.8(9)
C11 N11 Ni3 104.8(11)
Ni1 N11 Ni3 94.7(7)
Li2 N11 Ni3 89.4(9)
N11 C11 C16 113.9(12)
N11 C11 C12 123.2(14)
C16 C11 C12 122.7(13)
C11 C12 C13 118.2(14)
C14 C13 C12 117.7(15)
C13 C14 C15 124.9(16)
C16 C15 C14 116.7(15)
N12 C16 C15 124.3(15)
N12 C16 C11 116.2(13)
C15 C16 C11 119.4(13)
C16 N12 Ni3 105.3(13)
C16 N12 Ni5 121.9(19)
Ni3 N12 Ni5 92.1(8)
C21 N21 Li2 146(2)
C21 N21 Ni4 109.1(13)
Li2 N21 Ni4 84.1(9)
C21 N21 Ni1 124.0(19)
Li2 N21 Ni1 85.9(9)
Ni4 N21 Ni1 91.0(8)
N21 C21 C26 116.4(13)
N21 C21 C22 124.2(15)
C26 C21 C22 119.1(13)
C21 C22 C23 116.4(16)
C24 C23 C22 123.3(17)
C23 C24 C25 119.6(16)
C24 C25 C26 116.5(16)
N22 C26 C21 115.6(14)
N22 C26 C25 119.4(16)
C21 C26 C25 123.6(14)
C26 N22 Ni4 107.9(12)
C26 N22 Ni6 112.8(19)
Ni4 N22 Ni6 76.0(8)
C31 N31 Ni1 100.7(11)
C31 N31 Ni6 107.0(16)
Ni1 N31 Ni6 82.7(7)
N31 C31 C36 118.4(13)
N31 C31 C32 119.8(15)
C36 C31 C32 121.1(13)
C31 C32 C33 111.6(14)
C34 C33 C32 125.0(17)
C33 C34 C35 120.6(16)
C34 C35 C36 111.8(13)
N32 C36 C31 114.8(12)
N32 C36 C35 119.0(13)
C31 C36 C35 126.0(13)
C36 N32 Ni1 111.8(10)
C36 N32 Ni5 115.1(13)
Ni1 N32 Ni5 94.8(7)
C41 N41 Ni4 116.2(16)
C41 N41 Li2 152.6(14)
Ni4 N41 Li2 86.7(9)
C41 N41 Ni3 103.2(13)
Ni4 N41 Ni3 94.7(6)
Li2 N41 Ni3 88.7(9)
N41 C41 C46 115.2(12)
N41 C41 C42 119.7(13)
C46 C41 C42 125.0(12)
C41 C42 C43 115.0(14)
C44 C43 C42 119.1(15)
C43 C44 C45 124.9(15)
C46 C45 C44 114.0(14)
N42 C46 C41 118.2(12)
N42 C46 C45 120.8(14)
C41 C46 C45 120.5(12)
C46 N42 Ni2 110.4(15)
C46 N42 Ni3 105.2(11)
Ni2 N42 Ni3 98.7(8)
C51 N51 Ni5 109.2(12)
C51 N51 Ni6 120.1(14)
Ni5 N51 Ni6 82.3(5)
N51 C51 C56 115.5(11)
N51 C51 C52 122.6(13)
C56 C51 C52 121.1(11)
C51 C52 C53 119.3(13)
C54 C53 C52 117.6(14)
C53 C54 C55 124.4(15)
C56 C55 C54 117.1(14)
N52 C56 C51 116.1(12)
N52 C56 C55 124.2(14)
C51 C56 C55 119.2(12)
C56 N52 Ni2 115.4(15)
C56 N52 Ni5 107.5(11)
Ni2 N52 Ni5 94.1(7)
C61 N61 Ni4 119.5(18)
C61 N61 Ni2 110.9(12)
Ni4 N61 Ni2 83.2(7)
C66 C61 N61 116.6(13)
C66 C61 C62 121.0(14)
N61 C61 C62 122.3(16)
C61 C62 C63 118.7(17)
C64 C63 C62 117.9(18)
C63 C64 C65 121.7(18)
C66 C65 C64 117.8(16)
N62 C66 C61 115.4(13)
N62 C66 C65 124.0(15)
C61 C66 C65 120.4(14)
C66 N62 Ni6 126.3(17)
C66 N62 Ni2 111.9(12)
Ni6 N62 Ni2 80.5(7)
O3 Li1 O2 113(4)
O3 Li1 O4 99(4)
O2 Li1 O4 119(4)
O3 Li1 C140 102(4)
O2 Li1 C140 121(4)
O4 Li1 C140 101(4)
O3 Li1 C340 30.2(18)
O2 Li1 C340 132(4)
O4 Li1 C340 102(4)
C140 Li1 C340 72(3)
C110 O1 C140 103.5(18)
O1 C110 C120 103.5(14)
C130 C120 C110 101.7(18)
C120 C130 C140 97.9(18)
O1 C140 C130 94.0(18)
O1 C140 Li1 98(3)
C130 C140 Li1 168(3)
C210 O2 C240 100.0(19)
C210 O2 Li1 129(4)
C240 O2 Li1 130(4)
O2 C210 C220 108.4(18)
C230 C220 C210 101.2(19)
C220 C230 C240 97.3(19)
O2 C240 C230 106(2)
C310 O3 C340 100(2)
C310 O3 Li1 141(4)
C340 O3 Li1 112(4)
O3 C310 C320 102(2)
C330 C320 C310 99(2)
C320 C330 C340 102.1(19)
O3 C340 C330 108.5(17)
O3 C340 Li1 38(2)
C330 C340 Li1 145(3)
C440 O4 C410 95(2)
C440 O4 Li1 144(4)
C410 O4 Li1 116(4)
O4 C410 C420 98(2)
C430 C420 C410 104.5(19)
C420 C430 C440 105.2(16)
O4 C440 C430 102(2)
C540 O5 C510 98(2)
C540 O5 Li2 130(2)
C510 O5 Li2 117(2)
O5 C510 C520 108.8(17)
C530 C520 C510 106.6(15)
C520 C530 C540 106.4(16)
O5 C540 C530 108.2(18)
C610 O6 C640 92(2)
O6 C610 C620 105(2)
C630 C620 C610 104.1(16)
C620 C630 C640 104.2(18)
O6 C640 C630 102(2)
C740 O7 C710 94(2)
O7 C710 C720 103(2)
C730 C720 C710 104.9(19)
C720 C730 C740 105.6(17)
O7 C740 C730 104(2)
N11 Li2 O5 118.2(15)
N11 Li2 N41 93.9(12)
O5 Li2 N41 128.2(13)
N11 Li2 N21 93.2(10)
O5 Li2 N21 120.7(16)
N41 Li2 N21 94.5(12)
N11 Li2 Ni4 94.7(9)
O5 Li2 Ni4 147.0(14)
N41 Li2 Ni4 45.9(7)
N21 Li2 Ni4 48.6(8)
N11 Li2 Ni1 44.1(7)
O5 Li2 Ni1 137.0(11)
N41 Li2 Ni1 94.6(8)
N21 Li2 Ni1 49.1(8)
Ni4 Li2 Ni1 65.3(5)
N11 Li2 Ni3 46.6(7)
O5 Li2 Ni3 141.5(15)
N41 Li2 Ni3 47.3(7)
N21 Li2 Ni3 97.1(9)
Ni4 Li2 Ni3 64.7(4)
Ni1 Li2 Ni3 63.1(4)

loop_
_geom_bond_atom_site_label_1
_geom_bond_atom_site_label_2
_geom_bond_distance
Ni1 N32 1.754(15)
Ni1 N11 1.847(18)
Ni1 N21 2.01(2)
Ni1 N31 2.031(18)
Ni1 Li2 2.653(19)
Ni1 Ni6 2.737(7)
Ni1 Ni5 2.762(6)
Ni1 Ni4 2.806(5)
Ni1 Ni3 2.807(5)
Ni2 N52 1.800(18)
Ni2 N42 1.843(18)
Ni2 N62 2.10(2)
Ni2 N61 2.13(2)
Ni2 Ni6 2.715(8)
Ni2 Ni5 2.805(6)
Ni2 Ni3 2.806(5)
Ni2 Ni4 2.813(5)
Ni3 N12 1.837(18)
Ni3 N42 1.856(17)
Ni3 N11 1.969(17)
Ni3 N41 1.99(2)
Ni3 Li2 2.71(2)
Ni3 Ni5 2.753(5)
Ni3 Ni4 2.815(4)
Ni4 N41 1.83(2)
Ni4 N21 1.92(2)
Ni4 N22 2.02(2)
Ni4 N61 2.11(2)
Ni4 Li2 2.55(2)
Ni4 Ni6 2.742(9)
Ni5 N51 1.949(18)
Ni5 N12 1.98(2)
Ni5 N32 1.991(17)
Ni5 N52 2.026(18)
Ni5 Ni6 2.587(7)
Ni6 N51 1.983(19)
Ni6 N62 2.10(2)
Ni6 N31 2.11(2)
Ni6 N22 2.41(2)
N11 C11 1.397(13)
N11 Li2 1.879(16)
C11 C16 1.427(16)
C11 C12 1.429(14)
C12 C13 1.447(15)
C13 C14 1.387(19)
C14 C15 1.450(16)
C15 C16 1.412(15)
C16 N12 1.403(14)
N21 C21 1.371(13)
N21 Li2 1.880(16)
C21 C26 1.410(16)
C21 C22 1.417(15)
C22 C23 1.439(16)
C23 C24 1.390(19)
C24 C25 1.431(16)
C25 C26 1.431(15)
C26 N22 1.388(14)
N31 C31 1.384(13)
C31 C36 1.393(16)
C31 C32 1.434(15)
C32 C33 1.445(16)
C33 C34 1.386(18)
C34 C35 1.427(15)
C35 C36 1.433(14)
C36 N32 1.370(12)
N41 C41 1.367(12)
N41 Li2 1.880(16)
C41 C46 1.398(16)
C41 C42 1.410(14)
C42 C43 1.435(15)
C43 C44 1.387(19)
C44 C45 1.446(15)
C45 C46 1.422(15)
C46 N42 1.397(13)
N51 C51 1.395(13)
C51 C56 1.404(16)
C51 C52 1.423(14)
C52 C53 1.430(15)
C53 C54 1.363(19)
C54 C55 1.440(15)
C55 C56 1.412(15)
C56 N52 1.393(13)
N61 C61 1.405(14)
C61 C66 1.401(17)
C61 C62 1.432(15)
C62 C63 1.437(16)
C63 C64 1.40(2)
C64 C65 1.434(16)
C65 C66 1.422(15)
C66 N62 1.385(14)
Li1 O3 1.75(8)
Li1 O2 1.79(8)
Li1 O4 1.92(8)
Li1 C140 2.13(8)
Li1 C340 2.64(9)
O1 C110 1.436(19)
O1 C140 1.44(2)
C110 C120 1.47(2)
C120 C130 1.36(3)
C130 C140 1.50(2)
O2 C210 1.42(2)
O2 C240 1.43(2)
C210 C220 1.46(2)
C220 C230 1.36(3)
C230 C240 1.48(2)
O3 C310 1.42(2)
O3 C340 1.43(2)
C310 C320 1.48(2)
C320 C330 1.36(3)
C330 C340 1.46(2)
O4 C440 1.44(2)
O4 C410 1.45(2)
C410 C420 1.48(2)
C420 C430 1.35(3)
C430 C440 1.47(2)
O5 C540 1.44(2)
O5 C510 1.44(2)
O5 Li2 1.879(14)
C510 C520 1.45(2)
C520 C530 1.34(3)
C530 C540 1.44(2)
O6 C610 1.44(2)
O6 C640 1.45(2)
C610 C620 1.46(2)
C620 C630 1.35(3)
C630 C640 1.47(2)
O7 C740 1.44(2)
O7 C710 1.45(2)
C710 C720 1.47(2)
C720 C730 1.35(3)
C730 C740 1.46(2)
